data_7009915
loop_
_publ_author_name
'Brammer, Lee'
'Rivas, Juan C. Mareque'
'Atencio, Reinaldo'
'Fang, Shiyue'
'Pigge, F. Christopher'

_publ_section_title
;
 Combining hydrogen bonds with coordination chemistry or organometallic
 \p-arene chemistry: strategies for inorganic crystal
 engineering&#x200A;&#x2020;
;
_journal_issue 21
_journal_name_full 'Journal of the Chemical Society, Dalton Transactions'
_journal_page_first 3855
_journal_paper_doi 10.1039/b004395h
_journal_year 2000
_chemical_compound_source synthesis
_chemical_formula_sum 'C24 H24 Cl2 N8 O4 Pt'
_chemical_formula_weight 754.50
_chemical_name_systematic
; 
 ? 
;
_space_group_IT_number 2
_symmetry_cell_setting triclinic
_symmetry_space_group_name_Hall '-P 1'
_symmetry_space_group_name_H-M 'P -1'
_atom_sites_solution_hydrogens geom
_atom_sites_solution_primary direct
_atom_sites_solution_secondary difmap
_audit_creation_method SHELXL
_cell_angle_alpha 85.985(1)
_cell_angle_beta 89.699(1)
_cell_angle_gamma 70.680(1)
_cell_formula_units_Z 1
_cell_length_a 8.1500(1)
_cell_length_b 8.7935(1)
_cell_length_c 10.0075(1)
_cell_measurement_reflns_used 8192
_cell_measurement_temperature 213(5)
_cell_measurement_theta_max 29.80
_cell_measurement_theta_min 2.04
_cell_volume 675.035(14)
_computing_cell_refinement 'SMART (Siemens, 1994)'
_computing_data_collection 'SMART (Siemens, 1994)'
_computing_data_reduction 'SMART (Siemens, 1994)'
_computing_molecular_graphics 'SHELXTL (Siemens, 1994)'
_computing_publication_material 'SHELXTL (Siemens, 1994)'
_computing_structure_refinement 'SHELXTL (Siemens, 1994)'
_computing_structure_solution 'SHELXTL (Siemens, 1994)'
_diffrn_ambient_temperature 213(2)
_diffrn_measurement_device 'Siemens SMART CCD diffractometer'
_diffrn_measurement_method \w-scans
_diffrn_radiation_monochromator graphite
_diffrn_radiation_source 'sealed tube'
_diffrn_radiation_type MoK\a
_diffrn_radiation_wavelength 0.71073
_diffrn_reflns_av_R_equivalents 0.0693
_diffrn_reflns_av_sigmaI/netI 0.0651
_diffrn_reflns_limit_h_max 11
_diffrn_reflns_limit_h_min -11
_diffrn_reflns_limit_k_max 12
_diffrn_reflns_limit_k_min -12
_diffrn_reflns_limit_l_max 13
_diffrn_reflns_limit_l_min -13
_diffrn_reflns_number 14500
_diffrn_reflns_theta_max 29.80
_diffrn_reflns_theta_min 2.04
_exptl_absorpt_coefficient_mu 5.442
_exptl_absorpt_correction_T_max 0.6947
_exptl_absorpt_correction_T_min 0.5092
_exptl_absorpt_correction_type empirical
_exptl_absorpt_process_details
; 
Absorption correction was based upon symmetry equivalentand repeated 
intensity measurements using the program SADABS (Sheldrick, 1995) 
which is based upon the method of Blessing (Blessing, 1995)
;
_exptl_crystal_colour colorless
_exptl_crystal_density_diffrn 1.856
_exptl_crystal_description 'triangular prism'
_exptl_crystal_F_000 368
_exptl_crystal_size_max 0.18
_exptl_crystal_size_mid 0.10
_exptl_crystal_size_min 0.10
_refine_diff_density_max 1.449
_refine_diff_density_min -2.309
_refine_diff_density_rms 0.198
_refine_ls_extinction_method none
_refine_ls_goodness_of_fit_all 0.979
_refine_ls_goodness_of_fit_obs 0.965
_refine_ls_hydrogen_treatment mixed
_refine_ls_matrix_type full
_refine_ls_number_parameters 190
_refine_ls_number_reflns 3550
_refine_ls_number_restraints 0
_refine_ls_restrained_S_all 0.979
_refine_ls_restrained_S_obs 0.965
_refine_ls_R_factor_all 0.0455
_refine_ls_R_factor_obs 0.0390
_refine_ls_shift/esd_max 0.000
_refine_ls_shift/esd_mean 0.000
_refine_ls_structure_factor_coef Fsqd
_refine_ls_weighting_details 'w=1/[\s^2^(Fo^2^)+(0.0500P)^2^] where P=(Fo^2^+2Fc^2^)/3'
_refine_ls_weighting_scheme calc
_refine_ls_wR_factor_all 0.0833
_refine_ls_wR_factor_obs 0.0796
_reflns_number_observed 3342
_reflns_number_total 3550
_reflns_observed_criterion >2sigma(I)
_cod_data_source_file b004395h.txt
_cod_data_source_block lee598sad
_cod_depositor_comments
;
The following automatic conversions were performed:

'_refine_ls_weighting_scheme' value 'calc
w=1/[\s^2^(Fo^2^)+(0.0500P)^2^] where P=(Fo^2^+2Fc^2^)/3' was changed
to 'calc'. New tag '_refine_ls_weighting_details' was created. The
value of the new tag was set to 'w=1/[\s^2^(Fo^2^)+(0.0500P)^2^]
where P=(Fo^2^+2Fc^2^)/3'.

Automatic conversion script
Id: cif_fix_values 3143 2015-03-26 13:38:13Z robertas 
;
_cod_original_cell_volume 675.05(1)
_cod_original_sg_symbol_H-M P-1
_cod_database_code 7009915

loop_
_symmetry_equiv_pos_as_xyz
'x, y, z'
'-x, -y, -z'

loop_
_atom_site_aniso_label
_atom_site_aniso_U_11
_atom_site_aniso_U_22
_atom_site_aniso_U_33
_atom_site_aniso_U_23
_atom_site_aniso_U_13
_atom_site_aniso_U_12
Pt1 0.01778(12) 0.02784(14) 0.02200(15) -0.00151(9) -0.00212(9) -0.00922(9)
Cl1 0.0206(5) 0.0445(6) 0.0347(7) -0.0068(5) 0.0019(5) -0.0054(5)
N1 0.019(2) 0.026(2) 0.018(2) -0.0025(14) 0.0000(14) -0.0091(14)
C2 0.016(2) 0.031(2) 0.024(2) -0.002(2) -0.004(2) -0.011(2)
C3 0.026(2) 0.029(2) 0.024(2) -0.004(2) -0.003(2) -0.013(2)
C4 0.032(2) 0.044(3) 0.026(3) 0.000(2) 0.004(2) -0.020(2)
C5 0.025(2) 0.043(3) 0.035(3) 0.000(2) 0.004(2) -0.015(2)
C6 0.018(2) 0.032(2) 0.031(3) -0.003(2) 0.001(2) -0.010(2)
C7 0.033(2) 0.033(2) 0.028(3) 0.003(2) -0.008(2) -0.019(2)
O1 0.041(2) 0.077(3) 0.019(2) 0.007(2) -0.008(2) -0.030(2)
N2 0.027(2) 0.056(3) 0.024(2) 0.003(2) -0.009(2) -0.013(2)
N11 0.019(2) 0.022(2) 0.018(2) -0.0011(13) -0.0005(14) -0.0075(13)
C12 0.019(2) 0.028(2) 0.020(2) 0.002(2) -0.004(2) -0.007(2)
C13 0.021(2) 0.026(2) 0.022(2) 0.001(2) -0.002(2) -0.010(2)
C14 0.031(2) 0.022(2) 0.029(3) -0.003(2) -0.003(2) -0.007(2)
C15 0.019(2) 0.028(2) 0.030(3) -0.002(2) 0.000(2) -0.003(2)
C16 0.018(2) 0.033(2) 0.022(2) 0.002(2) -0.002(2) -0.010(2)
C17 0.022(2) 0.028(2) 0.030(3) 0.000(2) -0.004(2) -0.011(2)
O11 0.032(2) 0.051(2) 0.034(2) -0.014(2) -0.006(2) -0.013(2)
N12 0.025(2) 0.061(3) 0.029(2) -0.012(2) -0.001(2) -0.017(2)

loop_
_atom_site_label
_atom_site_type_symbol
_atom_site_fract_x
_atom_site_fract_y
_atom_site_fract_z
_atom_site_U_iso_or_equiv
_atom_site_thermal_displace_type
_atom_site_occupancy
_atom_site_calc_flag
_atom_site_refinement_flags
_atom_site_disorder_group
Pt1 Pt 0.0000 0.0000 0.0000 0.02213(9) Uani 1 d S .
Cl1 Cl 0.46431(14) -0.1989(2) 0.09957(13) 0.0344(3) Uani 1 d . .
N1 N 0.0398(4) 0.0791(4) -0.1886(4) 0.0207(7) Uani 1 d . .
C2 C -0.0955(5) 0.1265(5) -0.2752(4) 0.0231(9) Uani 1 d . .
H2 H -0.2025(5) 0.1183(5) -0.2466(4) 0.028 Uiso 1 calc R .
C3 C -0.0839(6) 0.1871(5) -0.4054(5) 0.0255(9) Uani 1 d . .
C4 C 0.0772(6) 0.1926(6) -0.4477(5) 0.0322(10) Uani 1 d . .
H4 H 0.0912(6) 0.2297(6) -0.5360(5) 0.039 Uiso 1 calc R .
C5 C 0.2169(6) 0.1424(6) -0.3578(5) 0.0338(11) Uani 1 d . .
H5 H 0.3261(6) 0.1465(6) -0.3845(5) 0.041 Uiso 1 calc R .
C6 C 0.1947(6) 0.0863(5) -0.2288(5) 0.0265(9) Uani 1 d . .
H6 H 0.2897(6) 0.0526(5) -0.1682(5) 0.032 Uiso 1 calc R .
C7 C -0.2388(6) 0.2440(6) -0.4993(5) 0.0294(10) Uani 1 d . .
O1 O -0.2168(5) 0.2519(5) -0.6205(4) 0.0435(9) Uani 1 d . .
N2 N -0.3943(6) 0.2799(6) -0.4432(5) 0.0363(10) Uani 1 d . .
H2N H -0.4767(85) 0.3121(74) -0.4951(65) 0.044 Uiso 1 d . .
H1N H -0.4036(82) 0.2767(73) -0.3562(68) 0.044 Uiso 1 d . .
N11 N 0.0110(4) 0.2063(4) 0.0705(4) 0.0197(7) Uani 1 d . .
C12 C 0.1601(5) 0.2110(5) 0.1267(4) 0.0227(8) Uani 1 d . .
H12 H 0.2633(5) 0.1233(5) 0.1204(4) 0.027 Uiso 1 calc R .
C13 C 0.1626(5) 0.3428(5) 0.1932(4) 0.0223(8) Uani 1 d . .
C14 C 0.0102(6) 0.4719(5) 0.2015(5) 0.0276(9) Uani 1 d . .
H14 H 0.0086(6) 0.5604(5) 0.2496(5) 0.033 Uiso 1 calc R .
C15 C -0.1399(6) 0.4699(5) 0.1385(5) 0.0268(9) Uani 1 d . .
H15 H -0.2430(6) 0.5587(5) 0.1400(5) 0.032 Uiso 1 calc R .
C16 C -0.1355(5) 0.3352(5) 0.0735(4) 0.0243(9) Uani 1 d . .
H16 H -0.2370(5) 0.3333(5) 0.0305(4) 0.029 Uiso 1 calc R .
C17 C 0.3231(6) 0.3421(5) 0.2679(5) 0.0259(9) Uani 1 d . .
O11 O 0.3040(5) 0.3972(5) 0.3794(4) 0.0384(8) Uani 1 d . .
N12 N 0.4745(6) 0.2806(6) 0.2108(5) 0.0371(10) Uani 1 d . .
H3N H 0.4797(83) 0.2638(74) 0.1324(67) 0.045 Uiso 1 d . .
H4N H 0.5669(85) 0.2830(72) 0.2515(63) 0.045 Uiso 1 d . .

loop_
_atom_type_symbol
_atom_type_description
_atom_type_scat_dispersion_real
_atom_type_scat_dispersion_imag
_atom_type_scat_source
C C 0.0033 0.0016 'International Tables Vol C Tables 4.2.6.8 and 6.1.1.4'
H H 0.0000 0.0000 'International Tables Vol C Tables 4.2.6.8 and 6.1.1.4'
N N 0.0061 0.0033 'International Tables Vol C Tables 4.2.6.8 and 6.1.1.4'
O O 0.0106 0.0060 'International Tables Vol C Tables 4.2.6.8 and 6.1.1.4'
Cl Cl 0.1484 0.1585 'International Tables Vol C Tables 4.2.6.8 and 6.1.1.4'
Pt Pt -1.7033 8.3905 'International Tables Vol C Tables 4.2.6.8 and 6.1.1.4'

loop_
_geom_angle_atom_site_label_1
_geom_angle_atom_site_label_2
_geom_angle_atom_site_label_3
_geom_angle
_geom_angle_site_symmetry_1
_geom_angle_site_symmetry_3
_geom_angle_publ_flag
N11 Pt1 N11 180.0 . 2 ?
N11 Pt1 N1 89.58(14) . 2 ?
N11 Pt1 N1 90.42(14) 2 2 ?
N11 Pt1 N1 90.42(14) . . ?
N11 Pt1 N1 89.58(14) 2 . ?
N1 Pt1 N1 180.0 2 . ?
C6 N1 C2 119.4(4) . . ?
C6 N1 Pt1 122.7(3) . . ?
C2 N1 Pt1 117.9(3) . . ?
N1 C2 C3 122.6(4) . . ?
C2 C3 C4 117.9(4) . . ?
C2 C3 C7 121.6(4) . . ?
C4 C3 C7 120.4(4) . . ?
C5 C4 C3 119.1(5) . . ?
C4 C5 C6 119.7(4) . . ?
N1 C6 C5 121.2(4) . . ?
O1 C7 N2 123.9(5) . . ?
O1 C7 C3 119.6(4) . . ?
N2 C7 C3 116.4(4) . . ?
C16 N11 C12 119.7(4) . . ?
C16 N11 Pt1 119.5(3) . . ?
C12 N11 Pt1 120.5(3) . . ?
N11 C12 C13 121.0(4) . . ?
C12 C13 C14 119.1(4) . . ?
C12 C13 C17 121.3(4) . . ?
C14 C13 C17 119.3(4) . . ?
C15 C14 C13 119.7(4) . . ?
C16 C15 C14 118.9(4) . . ?
N11 C16 C15 121.5(4) . . ?
O11 C17 N12 124.4(4) . . ?
O11 C17 C13 117.8(4) . . ?
N12 C17 C13 117.8(4) . . ?

loop_
_geom_bond_atom_site_label_1
_geom_bond_atom_site_label_2
_geom_bond_distance
_geom_bond_site_symmetry_2
_geom_bond_publ_flag
Pt1 N11 2.021(3) . ?
Pt1 N11 2.021(3) 2 ?
Pt1 N1 2.027(4) 2 ?
Pt1 N1 2.027(4) . ?
N1 C6 1.343(5) . ?
N1 C2 1.341(5) . ?
C2 C3 1.387(6) . ?
C3 C4 1.393(6) . ?
C3 C7 1.502(6) . ?
C4 C5 1.386(7) . ?
C5 C6 1.382(7) . ?
C7 O1 1.225(6) . ?
C7 N2 1.332(7) . ?
N11 C16 1.350(5) . ?
N11 C12 1.356(5) . ?
C12 C13 1.382(6) . ?
C13 C14 1.384(6) . ?
C13 C17 1.508(6) . ?
C14 C15 1.385(6) . ?
C15 C16 1.381(6) . ?
C17 O11 1.235(6) . ?
C17 N12 1.318(6) . ?
